data_7036432
loop_
_publ_author_name
'Zhou, Pei'
'Wang, Chong'
'Qiu, Qi-Ming'
'Yao, Jian-Feng'
'Sheng, Chuan-Fang'
'Li, Hui'

_publ_section_title
;
 Controllable synthesis of nucleotide complex based on pH control: a
 small-molecule fluorescent probe as an auxiliary ligand to indicate the
 pre-organization of the nucleotide complex in solution.
;
_journal_issue 40
_journal_name_full 'Dalton transactions (Cambridge, England : 2003)'
_journal_page_first 17810
_journal_page_last 17818
_journal_paper_doi 10.1039/c5dt02624e
_journal_volume 44
_journal_year 2015
_chemical_absolute_configuration ad
_chemical_formula_sum 'C60 H64 Cl2 Mn N10 O15'
_chemical_formula_weight 1291.05
_chemical_name_systematic
; 
 ? 
;
_space_group_IT_number 14
_symmetry_cell_setting monoclinic
_symmetry_space_group_name_Hall '-P 2ybc'
_symmetry_space_group_name_H-M 'P 1 21/c 1'
_atom_sites_solution_hydrogens geom
_atom_sites_solution_primary direct
_atom_sites_solution_secondary difmap
_audit_creation_method SHELXL-97
_audit_update_record
;
2015-08-31 deposited with the CCDC.
2015-09-07 downloaded from the CCDC.
;
_cell_angle_alpha 90.00
_cell_angle_beta 111.38(3)
_cell_angle_gamma 90.00
_cell_formula_units_Z 4
_cell_length_a 16.568(3)
_cell_length_b 13.671(3)
_cell_length_c 29.949(10)
_cell_measurement_reflns_used 19353
_cell_measurement_temperature 293(2)
_cell_measurement_theta_max 27.4940
_cell_measurement_theta_min 3.0322
_cell_volume 6317(3)
_computing_cell_refinement 'Bruker XSCANS'
_computing_data_collection 'Bruker XSCANS'
_computing_data_reduction 'Bruker SHELXTL'
_computing_molecular_graphics 'Bruker SHELXTL'
_computing_publication_material 'Bruker SHELXTL'
_computing_structure_refinement 'SHELXL-97 (Sheldrick, 1997)'
_computing_structure_solution 'SHELXS-97 (Sheldrick, 1990)'
_diffrn_ambient_temperature 293(2)
_diffrn_measured_fraction_theta_full 0.997
_diffrn_measured_fraction_theta_max 0.997
_diffrn_measurement_device_type 'Bruker P4'
_diffrn_measurement_method dtprofit.ref
_diffrn_radiation_monochromator graphite
_diffrn_radiation_source 'fine-focus sealed tube'
_diffrn_radiation_type MoK\a
_diffrn_radiation_wavelength 0.71073
_diffrn_reflns_av_R_equivalents 0.0509
_diffrn_reflns_av_sigmaI/netI 0.0534
_diffrn_reflns_limit_h_max 21
_diffrn_reflns_limit_h_min -21
_diffrn_reflns_limit_k_max 12
_diffrn_reflns_limit_k_min -17
_diffrn_reflns_limit_l_max 38
_diffrn_reflns_limit_l_min -28
_diffrn_reflns_number 50160
_diffrn_reflns_theta_full 27.49
_diffrn_reflns_theta_max 27.49
_diffrn_reflns_theta_min 3.03
_diffrn_standards_decay_% 0
_diffrn_standards_interval_count 0
_diffrn_standards_interval_time 0
_diffrn_standards_number 0
_exptl_absorpt_coefficient_mu 0.367
_exptl_absorpt_correction_T_max 1.0000
_exptl_absorpt_correction_T_min 0.7804
_exptl_absorpt_correction_type multi-scan
_exptl_crystal_colour colorless
_exptl_crystal_density_diffrn 1.358
_exptl_crystal_density_method 'not measured'
_exptl_crystal_description Chunk
_exptl_crystal_F_000 2692
_exptl_crystal_size_max 0.2780
_exptl_crystal_size_mid 0.1830
_exptl_crystal_size_min 0.0980
_refine_diff_density_max 1.911
_refine_diff_density_min -0.985
_refine_diff_density_rms 0.090
_refine_ls_extinction_method none
_refine_ls_goodness_of_fit_ref 1.167
_refine_ls_hydrogen_treatment mixed
_refine_ls_matrix_type full
_refine_ls_number_parameters 849
_refine_ls_number_reflns 14436
_refine_ls_number_restraints 98
_refine_ls_restrained_S_all 1.193
_refine_ls_R_factor_all 0.1164
_refine_ls_R_factor_gt 0.0959
_refine_ls_shift/su_max 0.001
_refine_ls_shift/su_mean 0.000
_refine_ls_structure_factor_coef Fsqd
_refine_ls_weighting_details 'calc w=1/[\s^2^(Fo^2^)+(0.1123P)^2^+7.6095P] where P=(Fo^2^+2Fc^2^)/3'
_refine_ls_weighting_scheme calc
_refine_ls_wR_factor_gt 0.2410
_refine_ls_wR_factor_ref 0.2565
_reflns_number_gt 11804
_reflns_number_total 14436
_reflns_threshold_expression >2sigma(I)
_cod_data_source_file c5dt02624e2.cif
_cod_data_source_block 3
_cod_depositor_comments
;
The following automatic conversions were performed:

'_symmetry_cell_setting' value 'Monoclinic' changed to 'monoclinic'
according to
/usr/data/users/saulius/crontab/automatic-downloads/rss-feeds/RSC/lib/dictionaries/cif_core.dic
dictionary named 'cif_core.dic' version 2.4.2 from 2011-04-26.

Automatic conversion script
Id: cif_fix_values 3271 2015-04-21 07:52:19Z andrius 

 Adding full bibliography for 7036432--7036435.cif.
;
_cod_original_sg_symbol_H-M P2(1)/c
_cod_database_code 7036432

loop_
_symmetry_equiv_pos_as_xyz
'x, y, z'
'-x, y+1/2, -z+1/2'
'-x, -y, -z'
'x, -y-1/2, z-1/2'

loop_
_atom_site_label
_atom_site_type_symbol
_atom_site_fract_x
_atom_site_fract_y
_atom_site_fract_z
_atom_site_U_iso_or_equiv
_atom_site_adp_type
_atom_site_occupancy
_atom_site_symmetry_multiplicity
_atom_site_calc_flag
_atom_site_refinement_flags
_atom_site_disorder_assembly
_atom_site_disorder_group
Mn1 Mn 0.75861(3) 0.90328(3) 0.749332(15) 0.01279(14) Uani 1 1 d . . .
O8 O 0.84294(17) 0.91627(18) 0.71325(9) 0.0293(6) Uani 1 1 d . . .
H8 H 0.8171 0.9386 0.6864 0.044 Uiso 1 1 d R . .
H8C H 0.8939 0.8974 0.7170 0.044 Uiso 1 1 d R . .
O19 O 0.67503(17) 0.89402(19) 0.78595(9) 0.0310(6) Uani 1 1 d . . .
H19 H 0.6963 0.9219 0.8119 0.046 Uiso 1 1 d R . .
H19D H 0.6235 0.8750 0.7805 0.046 Uiso 1 1 d R . .
N1 N 0.6527(2) 0.9002(2) 0.68205(11) 0.0274(6) Uani 1 1 d . . .
N2 N 0.86190(19) 0.9003(2) 0.81640(11) 0.0256(6) Uani 1 1 d . . .
N3 N 0.75192(17) 1.0603(2) 0.75168(10) 0.0232(6) Uani 1 1 d . . .
N4 N 0.7656(2) 0.7490(2) 0.74764(11) 0.0285(7) Uani 1 1 d . . .
N10 N 1.2736(2) 1.0140(3) 1.12527(12) 0.0382(8) Uani 1 1 d . . .
N11 N 0.2208(2) 1.0020(3) 0.37764(12) 0.0379(8) Uani 1 1 d . . .
C2 C 0.7381(2) 1.2670(3) 0.75116(12) 0.0253(7) Uani 1 1 d . . .
C5 C 0.9823(2) 0.9105(3) 0.91117(13) 0.0280(8) Uani 1 1 d . . .
C6 C 0.5971(2) 0.8441(3) 0.60063(14) 0.0307(8) Uani 1 1 d . . .
H6 H 0.6035 0.8030 0.5774 0.037 Uiso 1 1 calc R . .
C7 C 1.0408(2) 0.9174(3) 0.96183(13) 0.0308(8) Uani 1 1 d . . .
H7 H 1.0271 0.8800 0.9840 0.037 Uiso 1 1 calc R . .
C9 C 0.5264(2) 0.9070(3) 0.58890(13) 0.0285(8) Uani 1 1 d . . .
C10 C 0.9150(2) 0.8427(3) 0.89768(14) 0.0315(8) Uani 1 1 d . . .
H10 H 0.9090 0.7994 0.9202 0.038 Uiso 1 1 calc R . .
C11 C 1.2133(3) 0.9433(3) 1.11264(14) 0.0351(9) Uani 1 1 d . . .
H11 H 1.2074 0.9041 1.1366 0.042 Uiso 1 1 calc R . .
C12 C 0.4651(2) 0.9126(3) 0.53904(14) 0.0316(8) Uani 1 1 d . . .
H12 H 0.4776 0.8750 0.5165 0.038 Uiso 1 1 calc R . .
C13 C 0.2841(3) 0.9349(3) 0.38934(14) 0.0351(9) Uani 1 1 d . . .
H13 H 0.2900 0.8970 0.3649 0.042 Uiso 1 1 calc R . .
C15 C 0.9287(2) 0.9633(3) 0.82925(13) 0.0272(7) Uani 1 1 d . . .
H15 H 0.9345 1.0043 0.8058 0.033 Uiso 1 1 calc R . .
C16 C 0.3411(3) 0.9188(3) 0.43582(14) 0.0345(9) Uani 1 1 d . . .
H16 H 0.3839 0.8712 0.4421 0.041 Uiso 1 1 calc R . .
C17 C 0.8018(2) 1.2196(3) 0.73876(14) 0.0315(8) Uani 1 1 d . . .
H17 H 0.8415 1.2560 0.7303 0.038 Uiso 1 1 calc R . .
C19 C 0.6825(2) 1.2069(3) 0.76438(14) 0.0297(8) Uani 1 1 d . . .
H19A H 0.6393 1.2344 0.7732 0.036 Uiso 1 1 calc R . .
C20 C 0.5197(2) 0.9652(3) 0.62600(13) 0.0299(8) Uani 1 1 d . . .
H20 H 0.4732 1.0077 0.6203 0.036 Uiso 1 1 calc R . .
C21 C 1.1595(3) 0.9257(3) 1.06562(14) 0.0329(8) Uani 1 1 d . . .
H21 H 1.1182 0.8762 1.0585 0.040 Uiso 1 1 calc R . .
C22 C 1.1681(2) 0.9831(3) 1.02898(14) 0.0322(8) Uani 1 1 d . . .
C23 C 0.6917(2) 1.1067(3) 0.76431(13) 0.0270(7) Uani 1 1 d . . .
H23 H 0.6540 1.0687 0.7736 0.032 Uiso 1 1 calc R . .
C25 C 0.5829(2) 0.9583(3) 0.67102(13) 0.0280(8) Uani 1 1 d . . .
H25 H 0.5769 0.9965 0.6953 0.034 Uiso 1 1 calc R . .
C27 C 0.9895(2) 0.9709(3) 0.87519(13) 0.0281(8) Uani 1 1 d . . .
H27 H 1.0346 1.0157 0.8821 0.034 Uiso 1 1 calc R . .
C28 C 0.3937(2) 0.9662(3) 0.52328(14) 0.0320(8) Uani 1 1 d . . .
H28 H 0.3801 1.0019 0.5460 0.038 Uiso 1 1 calc R . .
C29 C 1.1110(2) 0.9723(3) 0.97819(14) 0.0322(8) Uani 1 1 d . . .
H29 H 1.1259 1.0073 0.9557 0.039 Uiso 1 1 calc R . .
C30 C 0.8574(2) 0.8398(3) 0.85115(13) 0.0294(8) Uani 1 1 d . . .
H30 H 0.8131 0.7938 0.8431 0.035 Uiso 1 1 calc R . .
C31 C 0.3336(2) 0.9748(3) 0.47301(14) 0.0319(8) Uani 1 1 d . . .
C35 C 0.2127(3) 1.0545(4) 0.41364(16) 0.0420(10) Uani 1 1 d . . .
H35 H 0.1687 1.1008 0.4063 0.050 Uiso 1 1 calc R . .
C36 C 0.6580(2) 0.8426(3) 0.64671(13) 0.0285(8) Uani 1 1 d . . .
H36 H 0.7047 0.7999 0.6536 0.034 Uiso 1 1 calc R . .
C37 C 1.2827(3) 1.0678(4) 1.08984(15) 0.0428(10) Uani 1 1 d . . .
H37 H 1.3251 1.1161 1.0979 0.051 Uiso 1 1 calc R . .
C40 C 0.2667(3) 1.0431(3) 0.46112(15) 0.0381(9) Uani 1 1 d . . .
H40 H 0.2584 1.0809 0.4849 0.046 Uiso 1 1 calc R . .
C43 C 1.2321(3) 1.0546(3) 1.04208(15) 0.0400(10) Uani 1 1 d . . .
H43 H 1.2409 1.0934 1.0187 0.048 Uiso 1 1 calc R . .
C44 C 0.8057(2) 1.1190(3) 0.73905(14) 0.0285(8) Uani 1 1 d . . .
H44 H 0.8480 1.0895 0.7300 0.034 Uiso 1 1 calc R . .
C50 C 0.7878(3) 1.4375(3) 0.74920(14) 0.0341(9) Uani 1 1 d . . .
H50 H 0.8393 1.4126 0.7480 0.041 Uiso 1 1 calc R . .
C51 C 0.7287(3) 1.3736(3) 0.75137(14) 0.0328(8) Uani 1 1 d . . .
H51 H 0.6777 1.3984 0.7531 0.039 Uiso 1 1 calc R . .
C53 C 0.8408(2) 0.7034(3) 0.75410(15) 0.0330(9) Uani 1 1 d . . .
H53 H 0.8896 0.7416 0.7587 0.040 Uiso 1 1 calc R . .
C54 C 0.7777(2) 0.5440(3) 0.74852(13) 0.0291(8) Uani 1 1 d . . .
C55 C 0.6969(3) 0.6919(3) 0.74158(15) 0.0353(9) Uani 1 1 d . . .
H55 H 0.6440 0.7216 0.7370 0.042 Uiso 1 1 calc R . .
C57 C 0.8498(3) 0.6032(3) 0.75437(15) 0.0358(9) Uani 1 1 d . . .
H57 H 0.9031 0.5752 0.7584 0.043 Uiso 1 1 calc R . .
C100 C 0.7007(3) 0.5911(3) 0.74181(16) 0.0366(9) Uani 1 1 d . . .
H100 H 0.6509 0.5547 0.7374 0.044 Uiso 1 1 calc R . .
N5 N 0.4385(3) 0.7528(3) 0.66175(13) 0.0469(10) Uani 1 1 d . . .
N6 N 0.0750(3) 0.7315(3) 0.33667(14) 0.0533(11) Uani 1 1 d . . .
C26 C 0.1425(3) 0.6732(4) 0.36003(17) 0.0512(12) Uani 1 1 d . . .
H26 H 0.1562 0.6234 0.3428 0.061 Uiso 1 1 calc R . .
C32 C 0.1730(3) 0.7548(3) 0.43435(15) 0.0422(10) Uani 1 1 d . . .
C33 C 0.2226(3) 0.7695(4) 0.48626(15) 0.0440(11) Uani 1 1 d . . .
H33 H 0.2075 0.8225 0.5011 0.053 Uiso 1 1 calc R . .
C34 C 0.1926(3) 0.6827(4) 0.40778(16) 0.0476(11) Uani 1 1 d . . .
H34 H 0.2393 0.6410 0.4220 0.057 Uiso 1 1 calc R . .
C38 C 0.3722(3) 0.8126(4) 0.63890(17) 0.0467(11) Uani 1 1 d . . .
H38 H 0.3604 0.8636 0.6561 0.056 Uiso 1 1 calc R . .
C41 C 0.3203(3) 0.8026(4) 0.59106(16) 0.0446(11) Uani 1 1 d . . .
H41 H 0.2748 0.8457 0.5768 0.053 Uiso 1 1 calc R . .
C42 C 0.3372(3) 0.7273(3) 0.56454(15) 0.0403(10) Uani 1 1 d . . .
C45 C 0.2866(3) 0.7131(3) 0.51296(15) 0.0436(10) Uani 1 1 d . . .
H45 H 0.3012 0.6599 0.4980 0.052 Uiso 1 1 calc R . .
C46 C 0.4532(3) 0.6803(4) 0.63649(18) 0.0528(12) Uani 1 1 d . . .
H46 H 0.4981 0.6371 0.6519 0.063 Uiso 1 1 calc R . .
C47 C 0.4049(3) 0.6652(4) 0.58817(17) 0.0499(12) Uani 1 1 d . . .
H47 H 0.4182 0.6135 0.5719 0.060 Uiso 1 1 calc R . .
C48 C 0.1039(3) 0.8156(4) 0.41077(17) 0.0489(12) Uani 1 1 d . . .
H48 H 0.0891 0.8659 0.4272 0.059 Uiso 1 1 calc R . .
C49 C 0.0571(3) 0.8012(4) 0.36259(18) 0.0531(13) Uani 1 1 d . . .
H49 H 0.0105 0.8425 0.3475 0.064 Uiso 1 1 calc R . .
N7 N 0.5184(4) 0.2518(4) 0.61291(17) 0.0694(13) Uani 1 1 d . . .
C58 C 0.5662(5) 0.3965(6) 0.5847(3) 0.090(2) Uani 1 1 d . . .
H58 H 0.6059 0.4475 0.5910 0.108 Uiso 1 1 calc R . .
C59 C 0.4990(5) 0.3891(5) 0.5402(2) 0.0701(17) Uani 1 1 d . . .
C60 C 0.4439(4) 0.3120(5) 0.5339(2) 0.0659(15) Uani 1 1 d . . .
H60 H 0.3982 0.3037 0.5048 0.079 Uiso 1 1 calc R . .
C61 C 0.4554(4) 0.2472(5) 0.5702(2) 0.0658(15) Uani 1 1 d . . .
H61 H 0.4162 0.1959 0.5646 0.079 Uiso 1 1 calc R . .
C62 C 0.5731(5) 0.3263(6) 0.6196(2) 0.086(2) Uani 1 1 d . . .
H62 H 0.6183 0.3318 0.6491 0.104 Uiso 1 1 calc R . .
C71 C 0.4794(5) 0.4602(6) 0.4984(3) 0.088(2) Uani 1 1 d . . .
H71 H 0.4356 0.4447 0.4694 0.105 Uiso 1 1 calc R . .
N20 N 0.9771(4) 0.2520(4) 0.38906(17) 0.0687(13) Uani 1 1 d . . .
C65 C 1.0433(4) 0.2557(4) 0.4309(2) 0.0644(15) Uani 1 1 d . . .
H65 H 1.0833 0.3061 0.4358 0.077 Uiso 1 1 calc R . .
C66 C 0.9297(5) 0.1092(6) 0.4180(3) 0.102(3) Uani 1 1 d . . .
H66 H 0.8885 0.0599 0.4123 0.122 Uiso 1 1 calc R . .
C67 C 0.9214(5) 0.1798(5) 0.3830(3) 0.094(2) Uani 1 1 d . . .
H67 H 0.8746 0.1757 0.3541 0.113 Uiso 1 1 calc R . .
C68 C 1.0206(5) 0.0406(6) 0.5018(3) 0.094(2) Uani 1 1 d . . .
H68 H 1.0651 0.0552 0.5306 0.113 Uiso 1 1 calc R . .
C69 C 0.9997(5) 0.1129(5) 0.4614(3) 0.0772(18) Uani 1 1 d . . .
C70 C 1.0561(4) 0.1897(5) 0.4672(2) 0.0642(15) Uani 1 1 d . . .
H70 H 1.1031 0.1968 0.4959 0.077 Uiso 1 1 calc R . .
Cl1 Cl 0.74718(9) 0.61127(13) 0.89359(6) 0.0725(4) Uani 1 1 d D . .
O15 O 0.8280(3) 0.6187(4) 0.8886(2) 0.0965(17) Uani 1 1 d D A .
Cl2 Cl 0.75348(8) 0.61808(11) 0.60180(5) 0.0597(4) Uani 1 1 d D . .
O12 O 0.6797(3) 0.6176(3) 0.61485(18) 0.0808(14) Uani 1 1 d D B .
O13 O 0.00540(18) 0.8471(2) 0.74298(10) 0.0403(7) Uani 1 1 d . . .
H13C H -0.0017 0.7975 0.7249 0.060 Uiso 1 1 d R . .
H13D H 0.0263 0.8278 0.7719 0.060 Uiso 1 1 d R . .
O20 O 0.51465(19) 0.8229(2) 0.75368(11) 0.0448(8) Uani 1 1 d . . .
H20C H 0.5173 0.7753 0.7724 0.067 Uiso 1 1 d R . .
H20D H 0.4912 0.8028 0.7249 0.067 Uiso 1 1 d R . .
O21 O 0.0124(2) 0.3225(2) 0.30935(12) 0.0501(8) Uani 1 1 d . . .
H21C H -0.0032 0.2981 0.3311 0.075 Uiso 1 1 d R . .
H21D H 0.0587 0.3548 0.3230 0.075 Uiso 1 1 d R . .
O22 O 0.4794(2) 0.1648(3) 0.68792(12) 0.0536(9) Uani 1 1 d . . .
H22C H 0.4937 0.1924 0.6664 0.080 Uiso 1 1 d R . .
H22D H 0.4336 0.1317 0.6741 0.080 Uiso 1 1 d R . .
O23 O 0.4909(4) 0.0256(4) 0.7655(2) 0.120(2) Uani 1 1 d . . .
H23C H 0.4981 -0.0337 0.7592 0.180 Uiso 1 1 d R . .
H23D H 0.4881 0.0606 0.7415 0.180 Uiso 1 1 d R . .
O14 O 0.7129(8) 0.6971(7) 0.9029(6) 0.165(7) Uani 0.452(8) 1 d PDU A 1
O16 O 0.7626(6) 0.5414(7) 0.9339(3) 0.110(4) Uani 0.548(8) 1 d PDU A 1
O18 O 0.6874(6) 0.5558(8) 0.8529(3) 0.125(4) Uani 0.548(8) 1 d PDU A 1
O14' O 0.6985(4) 0.6909(5) 0.8617(3) 0.066(2) Uani 0.548(8) 1 d PDU A 2
O16' O 0.7549(8) 0.6632(9) 0.9385(3) 0.097(4) Uani 0.452(8) 1 d PDU A 2
O18' O 0.6939(9) 0.5332(9) 0.8880(7) 0.127(5) Uani 0.452(8) 1 d PDU A 2
O9 O 0.7664(7) 0.7114(5) 0.5872(4) 0.109(3) Uani 0.634(9) 1 d PDU B 1
O10 O 0.7320(4) 0.5491(5) 0.5608(2) 0.074(2) Uani 0.634(9) 1 d PDU B 1
O11 O 0.8266(5) 0.5761(6) 0.6382(3) 0.097(3) Uani 0.634(9) 1 d PDU B 1
O9' O 0.7437(12) 0.6736(13) 0.5586(5) 0.105(6) Uani 0.366(9) 1 d PDU B 3
O10' O 0.8112(12) 0.5403(12) 0.6127(8) 0.124(7) Uani 0.366(9) 1 d PDU B 3
O11' O 0.8064(6) 0.6982(7) 0.6327(4) 0.066(4) Uani 0.366(9) 1 d PDU B 3

loop_
_atom_site_aniso_label
_atom_site_aniso_U_11
_atom_site_aniso_U_22
_atom_site_aniso_U_33
_atom_site_aniso_U_23
_atom_site_aniso_U_13
_atom_site_aniso_U_12
Mn1 0.0147(2) 0.0083(2) 0.0116(2) 0.00039(17) 0.00031(17) -0.00029(16)
O8 0.0308(13) 0.0277(14) 0.0266(14) 0.0045(11) 0.0071(11) 0.0078(10)
O19 0.0338(14) 0.0304(15) 0.0270(14) -0.0042(11) 0.0089(11) -0.0113(11)
N1 0.0287(15) 0.0241(16) 0.0241(15) -0.0016(12) 0.0033(12) -0.0004(12)
N2 0.0274(15) 0.0222(15) 0.0229(15) 0.0023(12) 0.0040(12) 0.0011(12)
N3 0.0238(14) 0.0179(14) 0.0238(15) 0.0012(11) 0.0037(12) 0.0016(10)
N4 0.0335(16) 0.0185(15) 0.0270(16) -0.0007(12) 0.0033(13) -0.0011(12)
N10 0.0349(18) 0.047(2) 0.0264(18) -0.0069(15) 0.0041(14) -0.0005(15)
N11 0.0364(18) 0.042(2) 0.0297(18) 0.0082(15) 0.0052(14) -0.0013(15)
C2 0.0211(15) 0.0224(18) 0.0286(18) -0.0037(14) 0.0047(13) -0.0035(13)
C5 0.0297(18) 0.027(2) 0.0236(18) -0.0002(15) 0.0054(14) 0.0015(14)
C6 0.036(2) 0.026(2) 0.0258(19) -0.0059(15) 0.0063(15) -0.0019(15)
C7 0.0340(19) 0.032(2) 0.0234(19) 0.0000(15) 0.0069(15) 0.0014(15)
C9 0.0295(18) 0.028(2) 0.0241(18) -0.0002(15) 0.0051(14) -0.0042(15)
C10 0.0315(19) 0.030(2) 0.029(2) 0.0038(16) 0.0059(15) -0.0011(15)
C11 0.039(2) 0.037(2) 0.025(2) -0.0027(17) 0.0060(16) 0.0015(17)
C12 0.0326(19) 0.034(2) 0.0253(19) 0.0005(16) 0.0071(15) -0.0018(16)
C13 0.035(2) 0.039(2) 0.026(2) 0.0008(17) 0.0046(16) -0.0034(17)
C15 0.0273(17) 0.0270(19) 0.0238(18) 0.0012(14) 0.0053(14) -0.0019(14)
C16 0.033(2) 0.036(2) 0.030(2) 0.0023(17) 0.0070(16) 0.0011(16)
C17 0.0342(19) 0.0240(19) 0.035(2) 0.0012(16) 0.0106(16) -0.0002(15)
C19 0.0279(18) 0.0248(19) 0.034(2) -0.0018(15) 0.0090(15) 0.0032(14)
C20 0.0259(17) 0.033(2) 0.0269(19) 0.0029(15) 0.0049(14) 0.0028(15)
C21 0.0330(19) 0.033(2) 0.027(2) -0.0030(16) 0.0045(15) -0.0028(16)
C22 0.0284(18) 0.038(2) 0.027(2) -0.0058(16) 0.0056(15) 0.0010(15)
C23 0.0260(17) 0.0243(19) 0.0298(19) -0.0008(15) 0.0094(14) -0.0010(14)
C25 0.0269(17) 0.027(2) 0.0276(19) -0.0014(15) 0.0076(14) 0.0032(14)
C27 0.0285(18) 0.0266(19) 0.0261(19) -0.0020(15) 0.0063(14) -0.0019(14)
C28 0.0316(19) 0.036(2) 0.0242(19) 0.0022(16) 0.0057(15) 0.0002(16)
C29 0.0316(19) 0.036(2) 0.0257(19) -0.0030(16) 0.0064(15) -0.0023(16)
C30 0.0307(18) 0.028(2) 0.0248(19) 0.0024(15) 0.0039(15) -0.0023(14)
C31 0.0288(18) 0.038(2) 0.0249(19) 0.0039(16) 0.0048(15) -0.0037(16)
C35 0.038(2) 0.048(3) 0.037(2) 0.013(2) 0.0097(18) 0.0119(19)
C36 0.0299(18) 0.0242(19) 0.0257(19) -0.0043(15) 0.0032(14) 0.0014(14)
C37 0.038(2) 0.057(3) 0.026(2) -0.0097(19) 0.0031(17) -0.014(2)
C40 0.036(2) 0.046(3) 0.030(2) 0.0049(18) 0.0095(17) 0.0094(18)
C43 0.038(2) 0.048(3) 0.030(2) -0.0026(19) 0.0085(17) -0.0098(19)
C44 0.0266(17) 0.0241(19) 0.034(2) -0.0012(15) 0.0098(15) -0.0003(14)
C50 0.036(2) 0.027(2) 0.035(2) -0.0010(17) 0.0085(17) 0.0028(16)
C51 0.035(2) 0.0212(19) 0.038(2) -0.0022(16) 0.0082(17) 0.0024(15)
C53 0.0312(19) 0.0198(19) 0.044(2) 0.0026(16) 0.0097(17) -0.0005(14)
C54 0.0291(18) 0.0232(19) 0.0297(19) -0.0026(15) 0.0044(15) 0.0019(14)
C55 0.035(2) 0.0202(19) 0.045(2) -0.0005(17) 0.0087(17) -0.0023(15)
C57 0.038(2) 0.025(2) 0.042(2) -0.0004(17) 0.0113(18) 0.0009(16)
C100 0.037(2) 0.021(2) 0.049(3) -0.0023(17) 0.0124(18) -0.0053(16)
N5 0.051(2) 0.053(3) 0.0294(19) 0.0050(17) 0.0059(16) -0.0127(18)
N6 0.054(2) 0.061(3) 0.036(2) 0.012(2) 0.0052(18) -0.017(2)
C26 0.058(3) 0.055(3) 0.039(3) -0.002(2) 0.015(2) -0.013(2)
C32 0.045(2) 0.047(3) 0.029(2) 0.0063(19) 0.0072(18) -0.017(2)
C33 0.047(2) 0.045(3) 0.032(2) 0.0018(19) 0.0053(19) -0.015(2)
C34 0.046(3) 0.055(3) 0.036(2) 0.005(2) 0.008(2) -0.009(2)
C38 0.053(3) 0.048(3) 0.038(2) 0.000(2) 0.016(2) -0.008(2)
C41 0.046(2) 0.048(3) 0.036(2) 0.002(2) 0.0104(19) -0.010(2)
C42 0.041(2) 0.043(3) 0.032(2) 0.0038(19) 0.0078(18) -0.0133(19)
C45 0.052(3) 0.041(3) 0.033(2) -0.0002(19) 0.0094(19) -0.010(2)
C46 0.057(3) 0.049(3) 0.043(3) 0.002(2) 0.006(2) -0.002(2)
C47 0.057(3) 0.050(3) 0.036(2) 0.003(2) 0.009(2) -0.002(2)
C48 0.052(3) 0.050(3) 0.036(2) 0.002(2) 0.006(2) -0.010(2)
C49 0.051(3) 0.048(3) 0.046(3) 0.008(2) 0.002(2) -0.010(2)
N7 0.082(4) 0.070(3) 0.053(3) 0.005(2) 0.021(3) -0.002(3)
C58 0.085(5) 0.089(5) 0.085(5) 0.012(4) 0.018(4) -0.029(4)
C59 0.077(4) 0.080(4) 0.060(4) 0.014(3) 0.033(3) 0.016(3)
C60 0.061(3) 0.077(4) 0.056(3) -0.003(3) 0.017(3) 0.007(3)
C61 0.068(4) 0.064(4) 0.063(4) -0.009(3) 0.022(3) -0.001(3)
C62 0.086(5) 0.096(5) 0.058(4) 0.009(4) 0.004(3) -0.021(4)
C71 0.067(4) 0.108(6) 0.086(5) -0.023(5) 0.025(4) -0.022(4)
N20 0.098(4) 0.055(3) 0.053(3) 0.003(2) 0.027(3) -0.009(3)
C65 0.071(4) 0.059(4) 0.066(4) -0.006(3) 0.029(3) -0.010(3)
C66 0.102(6) 0.099(6) 0.087(5) 0.017(4) 0.013(4) -0.052(5)
C67 0.109(6) 0.085(5) 0.062(4) 0.009(4) 0.001(4) -0.030(4)
C68 0.091(5) 0.110(6) 0.063(4) 0.010(4) 0.007(4) -0.037(4)
C69 0.088(5) 0.069(4) 0.070(4) 0.012(3) 0.024(4) -0.005(4)
C70 0.065(4) 0.068(4) 0.059(4) -0.002(3) 0.022(3) -0.005(3)
Cl1 0.0470(7) 0.0914(12) 0.0739(10) 0.0153(9) 0.0157(7) -0.0082(7)
O15 0.070(3) 0.087(3) 0.146(5) 0.046(3) 0.055(3) 0.009(2)
Cl2 0.0471(7) 0.0671(9) 0.0640(9) -0.0047(7) 0.0193(6) 0.0144(6)
O12 0.072(3) 0.077(3) 0.110(4) -0.031(3) 0.052(3) -0.008(2)
O13 0.0344(15) 0.0456(18) 0.0358(16) -0.0003(13) 0.0067(12) 0.0053(13)
O20 0.0381(16) 0.0529(19) 0.0377(17) -0.0006(14) 0.0071(13) -0.0155(14)
O21 0.0475(19) 0.053(2) 0.0463(19) -0.0063(16) 0.0125(15) 0.0028(15)
O22 0.054(2) 0.059(2) 0.0450(19) -0.0023(16) 0.0152(16) 0.0048(16)
O23 0.117(5) 0.127(5) 0.125(5) 0.003(4) 0.056(4) 0.028(4)
O14 0.162(10) 0.147(10) 0.185(11) -0.022(8) 0.061(8) 0.049(8)
O16 0.109(7) 0.142(8) 0.091(6) 0.003(5) 0.049(5) -0.037(6)
O18 0.123(7) 0.121(7) 0.111(7) 0.002(6) 0.020(6) -0.061(6)
O14' 0.051(4) 0.066(4) 0.071(5) 0.025(4) 0.010(3) -0.001(3)
O16' 0.105(7) 0.124(8) 0.057(6) 0.004(5) 0.024(5) 0.006(6)
O18' 0.130(9) 0.096(7) 0.151(10) 0.034(7) 0.048(7) -0.042(6)
O9 0.113(6) 0.082(5) 0.152(8) 0.005(5) 0.072(6) -0.012(5)
O10 0.076(4) 0.095(5) 0.054(4) -0.016(3) 0.027(3) 0.022(4)
O11 0.074(5) 0.090(5) 0.095(5) -0.028(4) -0.009(4) 0.028(4)
O9' 0.105(9) 0.126(10) 0.084(8) 0.007(7) 0.035(7) -0.008(7)
O10' 0.109(9) 0.109(10) 0.146(11) -0.021(8) 0.037(8) 0.044(7)
O11' 0.052(5) 0.072(7) 0.067(7) -0.025(5) 0.016(5) 0.001(5)

loop_
_atom_type_symbol
_atom_type_description
_atom_type_scat_dispersion_real
_atom_type_scat_dispersion_imag
_atom_type_scat_source
C C 0.0033 0.0016 'International Tables Vol C Tables 4.2.6.8 and 6.1.1.4'
H H 0.0000 0.0000 'International Tables Vol C Tables 4.2.6.8 and 6.1.1.4'
Cl Cl 0.1484 0.1585 'International Tables Vol C Tables 4.2.6.8 and 6.1.1.4'
N N 0.0061 0.0033 'International Tables Vol C Tables 4.2.6.8 and 6.1.1.4'
Mn Mn 0.3368 0.7283 'International Tables Vol C Tables 4.2.6.8 and 6.1.1.4'
O O 0.0106 0.0060 'International Tables Vol C Tables 4.2.6.8 and 6.1.1.4'

loop_
_geom_angle_atom_site_label_1
_geom_angle_atom_site_label_2
_geom_angle_atom_site_label_3
_geom_angle
_geom_angle_site_symmetry_1
_geom_angle_site_symmetry_3
O19 Mn1 O8 178.51(11) . .
O19 Mn1 N2 87.79(11) . .
O8 Mn1 N2 91.79(11) . .
O19 Mn1 N4 90.28(11) . .
O8 Mn1 N4 91.13(11) . .
N2 Mn1 N4 88.34(11) . .
O19 Mn1 N1 91.18(12) . .
O8 Mn1 N1 89.30(11) . .
N2 Mn1 N1 177.59(12) . .
N4 Mn1 N1 89.48(12) . .
O19 Mn1 N3 89.50(10) . .
O8 Mn1 N3 89.08(10) . .
N2 Mn1 N3 91.24(11) . .
N4 Mn1 N3 179.54(12) . .
N1 Mn1 N3 90.93(11) . .
Mn1 O8 H8 109.6 . .
Mn1 O8 H8C 137.3 . .
H8 O8 H8C 112.4 . .
Mn1 O19 H19 109.6 . .
Mn1 O19 H19D 137.7 . .
H19 O19 H19D 112.3 . .
C25 N1 C36 116.7(3) . .
C25 N1 Mn1 123.9(2) . .
C36 N1 Mn1 119.1(2) . .
C15 N2 C30 116.2(3) . .
C15 N2 Mn1 123.9(2) . .
C30 N2 Mn1 119.4(2) . .
C23 N3 C44 115.5(3) . .
C23 N3 Mn1 122.1(2) . .
C44 N3 Mn1 122.4(2) . .
C55 N4 C53 116.6(3) . .
C55 N4 Mn1 122.3(3) . .
C53 N4 Mn1 121.1(3) . .
C11 N10 C37 117.2(3) . .
C13 N11 C35 117.0(4) . .
C19 C2 C17 116.2(3) . .
C19 C2 C51 120.2(3) . .
C17 C2 C51 123.6(3) . .
C10 C5 C27 117.0(3) . .
C10 C5 C7 119.9(3) . .
C27 C5 C7 123.1(3) . .
C36 C6 C9 120.2(3) . .
C36 C6 H6 119.9 . .
C9 C6 H6 119.9 . .
C29 C7 C5 125.3(4) . .
C29 C7 H7 117.3 . .
C5 C7 H7 117.3 . .
C6 C9 C20 116.9(3) . .
C6 C9 C12 119.7(3) . .
C20 C9 C12 123.3(3) . .
C30 C10 C5 120.1(4) . .
C30 C10 H10 120.0 . .
C5 C10 H10 120.0 . .
N10 C11 C21 123.3(4) . .
N10 C11 H11 118.4 . .
C21 C11 H11 118.4 . .
C28 C12 C9 126.0(4) . .
C28 C12 H12 117.0 . .
C9 C12 H12 117.0 . .
N11 C13 C16 123.6(4) . .
N11 C13 H13 118.2 . .
C16 C13 H13 118.2 . .
N2 C15 C27 124.0(3) . .
N2 C15 H15 118.0 . .
C27 C15 H15 118.0 . .
C13 C16 C31 119.3(4) . .
C13 C16 H16 120.4 . .
C31 C16 H16 120.4 . .
C44 C17 C2 120.0(4) . .
C44 C17 H17 120.0 . .
C2 C17 H17 120.0 . .
C23 C19 C2 120.0(3) . .
C23 C19 H19A 120.0 . .
C2 C19 H19A 120.0 . .
C25 C20 C9 119.0(3) . .
C25 C20 H20 120.5 . .
C9 C20 H20 120.5 . .
C11 C21 C22 119.2(4) . .
C11 C21 H21 120.4 . .
C22 C21 H21 120.4 . .
C43 C22 C21 117.3(4) . .
C43 C22 C29 119.8(4) . .
C21 C22 C29 122.8(4) . .
N3 C23 C19 124.2(3) . .
N3 C23 H23 117.9 . .
C19 C23 H23 117.9 . .
N1 C25 C20 124.2(3) . .
N1 C25 H25 117.9 . .
C20 C25 H25 117.9 . .
C15 C27 C5 119.2(3) . .
C15 C27 H27 120.4 . .
C5 C27 H27 120.4 . .
C12 C28 C31 126.2(4) . .
C12 C28 H28 116.9 . .
C31 C28 H28 116.9 . .
C7 C29 C22 125.9(4) . .
C7 C29 H29 117.1 . .
C22 C29 H29 117.1 . .
N2 C30 C10 123.4(4) . .
N2 C30 H30 118.3 . .
C10 C30 H30 118.3 . .
C40 C31 C16 117.3(4) . .
C40 C31 C28 119.5(4) . .
C16 C31 C28 123.3(4) . .
N11 C35 C40 123.2(4) . .
N11 C35 H35 118.4 . .
C40 C35 H35 118.4 . .
N1 C36 C6 122.9(3) . .
N1 C36 H36 118.5 . .
C6 C36 H36 118.5 . .
N10 C37 C43 123.1(4) . .
N10 C37 H37 118.4 . .
C43 C37 H37 118.4 . .
C35 C40 C31 119.6(4) . .
C35 C40 H40 120.2 . .
C31 C40 H40 120.2 . .
C37 C43 C22 119.8(4) . .
C37 C43 H43 120.1 . .
C22 C43 H43 120.1 . .
N3 C44 C17 124.0(4) . .
N3 C44 H44 118.0 . .
C17 C44 H44 118.0 . .
C51 C50 C54 124.8(4) . 1_565
C51 C50 H50 117.6 . .
C54 C50 H50 117.6 1_565 .
C50 C51 C2 124.8(4) . .
C50 C51 H51 117.6 . .
C2 C51 H51 117.6 . .
N4 C53 C57 123.7(4) . .
N4 C53 H53 118.1 . .
C57 C53 H53 118.1 . .
C100 C54 C57 116.8(4) . .
C100 C54 C50 124.1(4) . 1_545
C57 C54 C50 119.1(3) . 1_545
N4 C55 C100 123.2(4) . .
N4 C55 H55 118.4 . .
C100 C55 H55 118.4 . .
C53 C57 C54 119.3(4) . .
C53 C57 H57 120.4 . .
C54 C57 H57 120.4 . .
C54 C100 C55 120.4(4) . .
C54 C100 H100 119.8 . .
C55 C100 H100 119.8 . .
C46 N5 C38 116.9(4) . .
C49 N6 C26 116.2(4) . .
N6 C26 C34 123.9(5) . .
N6 C26 H26 118.0 . .
C34 C26 H26 118.0 . .
C34 C32 C48 117.4(4) . .
C34 C32 C33 123.0(4) . .
C48 C32 C33 119.6(5) . .
C45 C33 C32 124.9(5) . .
C45 C33 H33 117.5 . .
C32 C33 H33 117.5 . .
C26 C34 C32 119.3(5) . .
C26 C34 H34 120.4 . .
C32 C34 H34 120.4 . .
N5 C38 C41 123.6(5) . .
N5 C38 H38 118.2 . .
C41 C38 H38 118.2 . .
C38 C41 C42 119.2(5) . .
C38 C41 H41 120.4 . .
C42 C41 H41 120.4 . .
C47 C42 C41 117.3(4) . .
C47 C42 C45 120.0(4) . .
C41 C42 C45 122.7(4) . .
C33 C45 C42 125.5(5) . .
C33 C45 H45 117.2 . .
C42 C45 H45 117.2 . .
N5 C46 C47 123.4(5) . .
N5 C46 H46 118.3 . .
C47 C46 H46 118.3 . .
C42 C47 C46 119.7(5) . .
C42 C47 H47 120.2 . .
C46 C47 H47 120.2 . .
C49 C48 C32 119.6(5) . .
C49 C48 H48 120.2 . .
C32 C48 H48 120.2 . .
N6 C49 C48 123.5(5) . .
N6 C49 H49 118.2 . .
C48 C49 H49 118.2 . .
C61 N7 C62 115.9(6) . .
C62 C58 C59 119.1(6) . .
C62 C58 H58 120.4 . .
C59 C58 H58 120.4 . .
C60 C59 C58 116.6(6) . .
C60 C59 C71 116.8(6) . .
C58 C59 C71 126.6(7) . .
C59 C60 C61 120.2(6) . .
C59 C60 H60 119.9 . .
C61 C60 H60 119.9 . .
N7 C61 C60 124.9(6) . .
N7 C61 H61 117.5 . .
C60 C61 H61 117.5 . .
N7 C62 C58 123.3(6) . .
N7 C62 H62 118.4 . .
C58 C62 H62 118.4 . .
C71 C71 C59 122.5(9) 3_666 .
C71 C71 H71 118.7 3_666 .
C59 C71 H71 118.7 . .
C67 N20 C65 117.0(5) . .
N20 C65 C70 124.0(6) . .
N20 C65 H65 118.0 . .
C70 C65 H65 118.0 . .
C67 C66 C69 119.8(6) . .
C67 C66 H66 120.1 . .
C69 C66 H66 120.1 . .
N20 C67 C66 122.8(7) . .
N20 C67 H67 118.6 . .
C66 C67 H67 118.6 . .
C68 C68 C69 122.8(9) 3_756 .
C68 C68 H68 118.6 3_756 .
C69 C68 H68 118.6 . .
C70 C69 C66 116.3(6) . .
C70 C69 C68 117.0(6) . .
C66 C69 C68 126.7(6) . .
C65 C70 C69 120.1(6) . .
C65 C70 H70 120.0 . .
C69 C70 H70 120.0 . .
O18' Cl1 O14 113.4(10) . .
O18' Cl1 O15 130.3(8) . .
O14 Cl1 O15 116.1(6) . .
O18' Cl1 O18 44.0(7) . .
O14 Cl1 O18 113.9(6) . .
O15 Cl1 O18 109.2(5) . .
O18' Cl1 O16 60.4(7) . .
O14 Cl1 O16 110.1(7) . .
O15 Cl1 O16 104.2(4) . .
O18 Cl1 O16 101.9(5) . .
O18' Cl1 O14' 108.8(8) . .
O14 Cl1 O14' 48.4(7) . .
O15 Cl1 O14' 101.2(4) . .
O18 Cl1 O14' 78.4(5) . .
O16 Cl1 O14' 152.8(5) . .
O18' Cl1 O16' 109.0(9) . .
O14 Cl1 O16' 46.7(7) . .
O15 Cl1 O16' 107.0(6) . .
O18 Cl1 O16' 143.8(7) . .
O16 Cl1 O16' 68.8(6) . .
O14' Cl1 O16' 94.6(6) . .
O10' Cl2 O9 127.3(10) . .
O10' Cl2 O12 121.6(10) . .
O9 Cl2 O12 109.8(4) . .
O10' Cl2 O11 35.8(8) . .
O9 Cl2 O11 115.1(6) . .
O12 Cl2 O11 111.5(5) . .
O10' Cl2 O9' 116.8(12) . .
O9 Cl2 O9' 39.1(7) . .
O12 Cl2 O9' 114.9(8) . .
O11 Cl2 O9' 132.7(9) . .
O10' Cl2 O10 69.2(9) . .
O9 Cl2 O10 109.9(5) . .
O12 Cl2 O10 104.8(3) . .
O11 Cl2 O10 105.0(4) . .
O9' Cl2 O10 71.3(8) . .
O10' Cl2 O11' 102.6(10) . .
O9 Cl2 O11' 53.0(6) . .
O12 Cl2 O11' 101.7(5) . .
O11 Cl2 O11' 71.2(6) . .
O9' Cl2 O11' 91.0(9) . .
O10 Cl2 O11' 152.5(5) . .
H13C O13 H13D 108.2 . .
H20C O20 H20D 108.4 . .
H21C O21 H21D 108.0 . .
H22C O22 H22D 108.3 . .
H23C O23 H23D 108.5 . .

loop_
_geom_bond_atom_site_label_1
_geom_bond_atom_site_label_2
_geom_bond_distance
_geom_bond_site_symmetry_2
Mn1 O19 2.060(3) .
Mn1 O8 2.062(3) .
Mn1 N2 2.112(3) .
Mn1 N4 2.115(3) .
Mn1 N1 2.136(3) .
Mn1 N3 2.152(3) .
O8 H8 0.8199 .
O8 H8C 0.8504 .
O19 H19 0.8201 .
O19 H19D 0.8495 .
N1 C25 1.342(4) .
N1 C36 1.347(5) .
N2 C15 1.344(4) .
N2 C30 1.353(5) .
N3 C23 1.347(4) .
N3 C44 1.351(5) .
N4 C55 1.337(5) .
N4 C53 1.342(5) .
N10 C11 1.342(5) .
N10 C37 1.344(6) .
N11 C13 1.339(5) .
N11 C35 1.342(6) .
C2 C19 1.395(5) .
C2 C17 1.399(5) .
C2 C51 1.466(5) .
C5 C10 1.391(5) .
C5 C27 1.397(5) .
C5 C7 1.476(5) .
C6 C36 1.381(5) .
C6 C9 1.391(5) .
C6 H6 0.9300 .
C7 C29 1.319(5) .
C7 H7 0.9300 .
C9 C20 1.404(5) .
C9 C12 1.470(5) .
C10 C30 1.373(5) .
C10 H10 0.9300 .
C11 C21 1.386(5) .
C11 H11 0.9300 .
C12 C28 1.324(5) .
C12 H12 0.9300 .
C13 C16 1.386(5) .
C13 H13 0.9300 .
C15 C27 1.381(5) .
C15 H15 0.9300 .
C16 C31 1.393(6) .
C16 H16 0.9300 .
C17 C44 1.377(5) .
C17 H17 0.9300 .
C19 C23 1.378(5) .
C19 H19A 0.9300 .
C20 C25 1.376(5) .
C20 H20 0.9300 .
C21 C22 1.398(6) .
C21 H21 0.9300 .
C22 C43 1.390(6) .
C22 C29 1.477(5) .
C23 H23 0.9300 .
C25 H25 0.9300 .
C27 H27 0.9300 .
C28 C31 1.476(5) .
C28 H28 0.9300 .
C29 H29 0.9300 .
C30 H30 0.9300 .
C31 C40 1.393(5) .
C35 C40 1.385(6) .
C35 H35 0.9300 .
C36 H36 0.9300 .
C37 C43 1.381(6) .
C37 H37 0.9300 .
C40 H40 0.9300 .
C43 H43 0.9300 .
C44 H44 0.9300 .
C50 C51 1.331(6) .
C50 C54 1.465(5) 1_565
C50 H50 0.9300 .
C51 H51 0.9300 .
C53 C57 1.377(5) .
C53 H53 0.9300 .
C54 C100 1.378(5) .
C54 C57 1.399(5) .
C54 C50 1.465(5) 1_545
C55 C100 1.379(5) .
C55 H55 0.9300 .
C57 H57 0.9300 .
C100 H100 0.9300 .
N5 C46 1.323(6) .
N5 C38 1.340(6) .
N6 C49 1.330(7) .
N6 C26 1.344(7) .
C26 C34 1.373(6) .
C26 H26 0.9300 .
C32 C34 1.378(7) .
C32 C48 1.382(7) .
C32 C33 1.484(6) .
C33 C45 1.319(7) .
C33 H33 0.9300 .
C34 H34 0.9300 .
C38 C41 1.383(6) .
C38 H38 0.9300 .
C41 C42 1.389(7) .
C41 H41 0.9300 .
C42 C47 1.379(7) .
C42 C45 1.477(6) .
C45 H45 0.9300 .
C46 C47 1.390(6) .
C46 H46 0.9300 .
C47 H47 0.9300 .
C48 C49 1.381(6) .
C48 H48 0.9300 .
C49 H49 0.9300 .
N7 C61 1.325(7) .
N7 C62 1.329(8) .
C58 C62 1.393(9) .
C58 C59 1.395(9) .
C58 H58 0.9300 .
C59 C60 1.362(9) .
C59 C71 1.523(10) .
C60 C61 1.360(8) .
C60 H60 0.9300 .
C61 H61 0.9300 .
C62 H62 0.9300 .
C71 C71 1.268(14) 3_666
C71 H71 0.9300 .
N20 C67 1.318(8) .
N20 C65 1.333(7) .
C65 C70 1.368(8) .
C65 H65 0.9300 .
C66 C67 1.393(9) .
C66 C69 1.392(10) .
C66 H66 0.9300 .
C67 H67 0.9300 .
C68 C68 1.287(13) 3_756
C68 C69 1.501(9) .
C68 H68 0.9300 .
C69 C70 1.374(9) .
C70 H70 0.9300 .
Cl1 O18' 1.356(8) .
Cl1 O14 1.376(6) .
Cl1 O15 1.404(4) .
Cl1 O18 1.470(6) .
Cl1 O16 1.486(6) .
Cl1 O14' 1.479(6) .
Cl1 O16' 1.484(8) .
Cl2 O10' 1.388(9) .
Cl2 O9 1.390(6) .
Cl2 O12 1.412(4) .
Cl2 O11 1.423(6) .
Cl2 O9' 1.458(9) .
Cl2 O10 1.486(5) .
Cl2 O11' 1.494(8) .
O13 H13C 0.8486 .
O13 H13D 0.8494 .
O20 H20C 0.8500 .
O20 H20D 0.8512 .
O21 H21C 0.8506 .
O21 H21D 0.8498 .
O22 H22C 0.8497 .
O22 H22D 0.8508 .
O23 H23C 0.8506 .
O23 H23D 0.8505 .

loop_
_geom_torsion_atom_site_label_1
_geom_torsion_atom_site_label_2
_geom_torsion_atom_site_label_3
_geom_torsion_atom_site_label_4
_geom_torsion
_geom_torsion_site_symmetry_1
_geom_torsion_site_symmetry_4
O19 Mn1 N1 C25 50.3(3) . .
O8 Mn1 N1 C25 -128.3(3) . .
N2 Mn1 N1 C25 115(3) . .
N4 Mn1 N1 C25 140.5(3) . .
N3 Mn1 N1 C25 -39.3(3) . .
O19 Mn1 N1 C36 -135.3(3) . .
O8 Mn1 N1 C36 46.1(3) . .
N2 Mn1 N1 C36 -71(3) . .
N4 Mn1 N1 C36 -45.1(3) . .
N3 Mn1 N1 C36 135.2(3) . .
O19 Mn1 N2 C15 -131.7(3) . .
O8 Mn1 N2 C15 46.8(3) . .
N4 Mn1 N2 C15 137.9(3) . .
N1 Mn1 N2 C15 163(3) . .
N3 Mn1 N2 C15 -42.3(3) . .
O19 Mn1 N2 C30 40.3(3) . .
O8 Mn1 N2 C30 -141.2(3) . .
N4 Mn1 N2 C30 -50.1(3) . .
N1 Mn1 N2 C30 -25(3) . .
N3 Mn1 N2 C30 129.7(3) . .
O19 Mn1 N3 C23 -12.9(3) . .
O8 Mn1 N3 C23 167.6(3) . .
N2 Mn1 N3 C23 -100.7(3) . .
N4 Mn1 N3 C23 -75(15) . .
N1 Mn1 N3 C23 78.3(3) . .
O19 Mn1 N3 C44 169.4(3) . .
O8 Mn1 N3 C44 -10.1(3) . .
N2 Mn1 N3 C44 81.7(3) . .
N4 Mn1 N3 C44 107(15) . .
N1 Mn1 N3 C44 -99.4(3) . .
O19 Mn1 N4 C55 37.5(3) . .
O8 Mn1 N4 C55 -143.0(3) . .
N2 Mn1 N4 C55 125.3(3) . .
N1 Mn1 N4 C55 -53.7(3) . .
N3 Mn1 N4 C55 99(15) . .
O19 Mn1 N4 C53 -140.5(3) . .
O8 Mn1 N4 C53 39.1(3) . .
N2 Mn1 N4 C53 -52.7(3) . .
N1 Mn1 N4 C53 128.4(3) . .
N3 Mn1 N4 C53 -79(15) . .
C10 C5 C7 C29 173.7(4) . .
C27 C5 C7 C29 -7.8(6) . .
C36 C6 C9 C20 -1.6(6) . .
C36 C6 C9 C12 176.0(3) . .
C27 C5 C10 C30 -2.3(6) . .
C7 C5 C10 C30 176.3(3) . .
C37 N10 C11 C21 -1.9(6) . .
C6 C9 C12 C28 177.3(4) . .
C20 C9 C12 C28 -5.2(6) . .
C35 N11 C13 C16 -1.1(6) . .
C30 N2 C15 C27 -2.1(5) . .
Mn1 N2 C15 C27 170.1(3) . .
N11 C13 C16 C31 -0.1(6) . .
C19 C2 C17 C44 1.4(5) . .
C51 C2 C17 C44 -179.4(4) . .
C17 C2 C19 C23 -0.5(5) . .
C51 C2 C19 C23 -179.8(3) . .
C6 C9 C20 C25 1.0(5) . .
C12 C9 C20 C25 -176.5(3) . .
N10 C11 C21 C22 0.7(6) . .
C11 C21 C22 C43 1.1(6) . .
C11 C21 C22 C29 -177.3(4) . .
C44 N3 C23 C19 0.7(5) . .
Mn1 N3 C23 C19 -177.1(3) . .
C2 C19 C23 N3 -0.5(6) . .
C36 N1 C25 C20 -2.8(6) . .
Mn1 N1 C25 C20 171.8(3) . .
C9 C20 C25 N1 1.2(6) . .
N2 C15 C27 C5 -0.2(6) . .
C10 C5 C27 C15 2.4(5) . .
C7 C5 C27 C15 -176.2(3) . .
C9 C12 C28 C31 177.7(4) . .
C5 C7 C29 C22 177.2(4) . .
C43 C22 C29 C7 -170.1(4) . .
C21 C22 C29 C7 8.3(6) . .
C15 N2 C30 C10 2.2(5) . .
Mn1 N2 C30 C10 -170.4(3) . .
C5 C10 C30 N2 0.0(6) . .
C13 C16 C31 C40 1.5(6) . .
C13 C16 C31 C28 -177.1(4) . .
C12 C28 C31 C40 -172.3(4) . .
C12 C28 C31 C16 6.2(7) . .
C13 N11 C35 C40 1.0(7) . .
C25 N1 C36 C6 2.1(5) . .
Mn1 N1 C36 C6 -172.7(3) . .
C9 C6 C36 N1 0.0(6) . .
C11 N10 C37 C43 1.5(7) . .
N11 C35 C40 C31 0.4(7) . .
C16 C31 C40 C35 -1.6(6) . .
C28 C31 C40 C35 177.0(4) . .
N10 C37 C43 C22 0.2(7) . .
C21 C22 C43 C37 -1.5(6) . .
C29 C22 C43 C37 177.0(4) . .
C23 N3 C44 C17 0.2(5) . .
Mn1 N3 C44 C17 178.0(3) . .
C2 C17 C44 N3 -1.3(6) . .
C54 C50 C51 C2 178.8(4) 1_565 .
C19 C2 C51 C50 165.4(4) . .
C17 C2 C51 C50 -13.8(6) . .
C55 N4 C53 C57 0.5(6) . .
Mn1 N4 C53 C57 178.6(3) . .
C53 N4 C55 C100 0.1(6) . .
Mn1 N4 C55 C100 -178.0(3) . .
N4 C53 C57 C54 -1.2(7) . .
C100 C54 C57 C53 1.3(6) . .
C50 C54 C57 C53 -179.5(4) 1_545 .
C57 C54 C100 C55 -0.7(6) . .
C50 C54 C100 C55 -179.9(4) 1_545 .
N4 C55 C100 C54 0.0(7) . .
C49 N6 C26 C34 -0.6(7) . .
C34 C32 C33 C45 -4.1(7) . .
C48 C32 C33 C45 176.3(5) . .
N6 C26 C34 C32 1.1(7) . .
C48 C32 C34 C26 -1.3(7) . .
C33 C32 C34 C26 179.1(4) . .
C46 N5 C38 C41 -0.7(7) . .
N5 C38 C41 C42 -0.4(7) . .
C38 C41 C42 C47 1.0(6) . .
C38 C41 C42 C45 -178.2(4) . .
C32 C33 C45 C42 179.4(4) . .
C47 C42 C45 C33 -177.6(5) . .
C41 C42 C45 C33 1.6(7) . .
C38 N5 C46 C47 1.3(7) . .
C41 C42 C47 C46 -0.5(7) . .
C45 C42 C47 C46 178.8(4) . .
N5 C46 C47 C42 -0.7(8) . .
C34 C32 C48 C49 1.1(7) . .
C33 C32 C48 C49 -179.3(4) . .
C26 N6 C49 C48 0.3(7) . .
C32 C48 C49 N6 -0.6(8) . .
C62 C58 C59 C60 -0.1(11) . .
C62 C58 C59 C71 177.9(7) . .
C58 C59 C60 C61 0.4(9) . .
C71 C59 C60 C61 -177.8(6) . .
C62 N7 C61 C60 0.1(10) . .
C59 C60 C61 N7 -0.4(10) . .
C61 N7 C62 C58 0.2(11) . .
C59 C58 C62 N7 -0.2(13) . .
C60 C59 C71 C71 172.6(9) . 3_666
C58 C59 C71 C71 -5.3(14) . 3_666
C67 N20 C65 C70 -0.1(10) . .
C65 N20 C67 C66 -0.1(12) . .
C69 C66 C67 N20 -0.8(14) . .
C67 C66 C69 C70 1.7(13) . .
C67 C66 C69 C68 -177.0(8) . .
C68 C68 C69 C70 -170.8(11) 3_756 .
C68 C68 C69 C66 7.9(18) 3_756 .
N20 C65 C70 C69 1.2(10) . .
C66 C69 C70 C65 -1.9(11) . .
C68 C69 C70 C65 176.9(7) . .
